data_7115610
loop_
_publ_author_name
'M. G. Derry Holaday'
'Gourav Tarafdar'
'B. Adinarayana'
'M. L. P. Reddy'
'A. Srinivasan'

_publ_section_title
;
 Chemodosimetric cyanide sensing in a 5,15-porphodimethene Pd(II) complex
;
_journal_name_full Chem.Commun.
_journal_page_first 10584
_journal_paper_doi 10.1039/C4cc04775C
_journal_volume 50
_journal_year 2014
_chemical_formula_sum 'C28 H30 N4 Pd'
_chemical_formula_weight 528.96
_chemical_name_systematic
;
 ?
;
_space_group_IT_number 2
_symmetry_cell_setting triclinic
_symmetry_space_group_name_Hall '-P 1'
_symmetry_space_group_name_H-M 'P -1'
_atom_sites_solution_hydrogens geom
_atom_sites_solution_primary direct
_atom_sites_solution_secondary difmap
_audit_creation_method SHELXL-97
_cell_angle_alpha 88.932(5)
_cell_angle_beta 89.487(5)
_cell_angle_gamma 74.757(5)
_cell_formula_units_Z 4
_cell_length_a 8.250(5)
_cell_length_b 14.764(5)
_cell_length_c 19.582(5)
_cell_measurement_reflns_used 2704
_cell_measurement_temperature 296(2)
_cell_measurement_theta_max 20.59
_cell_measurement_theta_min 2.56
_cell_volume 2300.8(17)
_computing_structure_refinement 'SHELXL-97 (Sheldrick, 1997)'
_diffrn_ambient_temperature 296(2)
_diffrn_measured_fraction_theta_full 0.998
_diffrn_measured_fraction_theta_max 0.998
_diffrn_radiation_monochromator graphite
_diffrn_radiation_source 'fine-focus sealed tube'
_diffrn_radiation_type MoK\a
_diffrn_radiation_wavelength 0.71073
_diffrn_reflns_av_R_equivalents 0.0855
_diffrn_reflns_av_sigmaI/netI 0.0964
_diffrn_reflns_limit_h_max 10
_diffrn_reflns_limit_h_min -10
_diffrn_reflns_limit_k_max 19
_diffrn_reflns_limit_k_min -17
_diffrn_reflns_limit_l_max 25
_diffrn_reflns_limit_l_min -25
_diffrn_reflns_number 33231
_diffrn_reflns_theta_full 27.50
_diffrn_reflns_theta_max 27.50
_diffrn_reflns_theta_min 2.56
_exptl_absorpt_coefficient_mu 0.831
_exptl_absorpt_correction_T_max 0.9518
_exptl_absorpt_correction_T_min 0.8997
_exptl_absorpt_correction_type empirical
_exptl_absorpt_process_details SADABS
_exptl_crystal_colour red
_exptl_crystal_density_diffrn 1.527
_exptl_crystal_density_method 'not measured'
_exptl_crystal_description needle
_exptl_crystal_F_000 1088
_exptl_crystal_size_max 0.13
_exptl_crystal_size_mid 0.07
_exptl_crystal_size_min 0.06
_refine_diff_density_max 0.783
_refine_diff_density_min -0.827
_refine_diff_density_rms 0.109
_refine_ls_extinction_method none
_refine_ls_goodness_of_fit_ref 1.002
_refine_ls_hydrogen_treatment constr
_refine_ls_matrix_type full
_refine_ls_number_parameters 595
_refine_ls_number_reflns 10568
_refine_ls_number_restraints 0
_refine_ls_restrained_S_all 1.002
_refine_ls_R_factor_all 0.0967
_refine_ls_R_factor_gt 0.0493
_refine_ls_shift/su_max 0.002
_refine_ls_shift/su_mean 0.000
_refine_ls_structure_factor_coef Fsqd
_refine_ls_weighting_details 'calc w=1/[\s^2^(Fo^2^)+(0.0348P)^2^+0.0000P] where P=(Fo^2^+2Fc^2^)/3'
_refine_ls_weighting_scheme calc
_refine_ls_wR_factor_gt 0.0908
_refine_ls_wR_factor_ref 0.1070
_reflns_number_gt 6583
_reflns_number_total 10568
_reflns_threshold_expression >2sigma(I)
_cod_data_source_file c4cc04775c2.cif
_cod_data_source_block derry_cppdcn_0m
_cod_original_sg_symbol_Hall -P1
_cod_original_sg_symbol_H-M P-1
_cod_database_code 7115610

loop_
_symmetry_equiv_pos_as_xyz
'x, y, z'
'-x, -y, -z'

loop_
_atom_site_label
_atom_site_type_symbol
_atom_site_fract_x
_atom_site_fract_y
_atom_site_fract_z
_atom_site_U_iso_or_equiv
_atom_site_adp_type
_atom_site_occupancy
_atom_site_symmetry_multiplicity
_atom_site_calc_flag
_atom_site_refinement_flags
Pd1 Pd 0.99294(4) 0.14311(2) 0.426899(17) 0.02765(10) Uani 1 1 d .
Pd2 Pd 0.95181(4) 0.37309(2) 0.076977(17) 0.03078(10) Uani 1 1 d .
C1 C 1.0850(5) 0.0551(3) 0.2668(2) 0.0363(11) Uani 1 1 d .
C30 C 1.2734(6) 0.2894(3) 0.1830(2) 0.0398(12) Uani 1 1 d .
H30 H 1.3708 0.2728 0.2090 0.048 Uiso 1 1 calc R
N5 N 0.9205(4) 0.3546(3) -0.02290(18) 0.0322(9) Uani 1 1 d .
N4 N 1.0643(4) 0.2391(2) 0.48225(17) 0.0294(8) Uani 1 1 d .
N1 N 1.1912(4) 0.1303(3) 0.36434(17) 0.0309(8) Uani 1 1 d .
C12 C 0.7495(5) 0.2135(3) 0.5423(2) 0.0312(10) Uani 1 1 d .
N7 N 0.9918(4) 0.3965(3) 0.17516(17) 0.0322(9) Uani 1 1 d .
C42 C 0.5715(6) 0.6237(4) 0.1061(3) 0.0499(14) Uani 1 1 d .
H42 H 0.4991 0.6683 0.1328 0.060 Uiso 1 1 calc R
N8 N 0.7655(4) 0.4909(3) 0.07605(18) 0.0343(9) Uani 1 1 d .
N3 N 0.8071(4) 0.1482(2) 0.49460(17) 0.0285(8) Uani 1 1 d .
C27 C 0.6967(5) 0.3617(3) 0.4769(2) 0.0394(12) Uani 1 1 d .
H27A H 0.7244 0.3222 0.4372 0.047 Uiso 1 1 calc R
H27B H 0.5767 0.3737 0.4847 0.047 Uiso 1 1 calc R
C32 C 0.7500(6) 0.5135(3) -0.0480(2) 0.0404(12) Uani 1 1 d .
H32 H 0.7107 0.5570 -0.0829 0.049 Uiso 1 1 calc R
C34 C 1.3416(6) 0.1270(4) 0.0456(3) 0.0451(13) Uani 1 1 d .
H34 H 1.3952 0.0736 0.0215 0.054 Uiso 1 1 calc R
N2 N 0.9311(4) 0.0408(2) 0.37554(18) 0.0294(8) Uani 1 1 d .
C36 C 1.2781(5) 0.2409(3) 0.1230(2) 0.0348(11) Uani 1 1 d .
N6 N 1.1471(4) 0.2589(3) 0.07639(18) 0.0325(9) Uani 1 1 d .
C29 C 1.0633(5) 0.1833(3) -0.0262(2) 0.0335(11) Uani 1 1 d .
C31 C 0.7090(5) 0.5019(3) 0.2020(2) 0.0402(12) Uani 1 1 d .
C3 C 0.7899(5) 0.3066(3) 0.5397(2) 0.0324(10) Uani 1 1 d .
C24 C 1.2897(7) -0.1019(4) 0.2274(3) 0.0576(15) Uani 1 1 d .
H24A H 1.3307 -0.1360 0.1868 0.086 Uiso 1 1 calc R
H24B H 1.2355 -0.1385 0.2561 0.086 Uiso 1 1 calc R
H24C H 1.3820 -0.0892 0.2515 0.086 Uiso 1 1 calc R
C19 C 1.3888(6) 0.0784(4) 0.2831(2) 0.0411(12) Uani 1 1 d .
H19 H 1.4392 0.0511 0.2432 0.049 Uiso 1 1 calc R
C55 C 0.6088(6) 0.4257(4) 0.2085(3) 0.0475(13) Uani 1 1 d .
H55A H 0.4926 0.4546 0.1966 0.057 Uiso 1 1 calc R
H55B H 0.6534 0.3774 0.1753 0.057 Uiso 1 1 calc R
C53 C 0.6344(6) 0.5810(4) 0.2530(3) 0.0498(14) Uani 1 1 d .
H53A H 0.5161 0.6063 0.2428 0.060 Uiso 1 1 calc R
H53B H 0.6419 0.5535 0.2986 0.060 Uiso 1 1 calc R
C43 C 0.5890(6) 0.6259(4) 0.0373(3) 0.0521(14) Uani 1 1 d .
H43 H 0.5324 0.6742 0.0082 0.062 Uiso 1 1 calc R
C35 C 1.3995(6) 0.1591(4) 0.1028(3) 0.0477(13) Uani 1 1 d .
H35 H 1.5008 0.1320 0.1246 0.057 Uiso 1 1 calc R
C2 C 0.7550(5) -0.0017(3) 0.4658(2) 0.0343(11) Uani 1 1 d .
H2 H 0.7054 -0.0482 0.4809 0.041 Uiso 1 1 calc R
C10 C 0.6347(5) 0.0946(3) 0.5666(2) 0.0373(11) Uani 1 1 d .
H10 H 0.5751 0.0561 0.5875 0.045 Uiso 1 1 calc R
C41 C 0.6866(6) 0.5391(3) 0.1291(2) 0.0398(12) Uani 1 1 d .
C4 C 1.3517(5) 0.2069(3) 0.4377(2) 0.0346(11) Uani 1 1 d .
H4 H 1.4577 0.2155 0.4453 0.041 Uiso 1 1 calc R
C11 C 0.6401(5) 0.1810(3) 0.5872(2) 0.0368(11) Uani 1 1 d .
H11 H 0.5824 0.2132 0.6242 0.044 Uiso 1 1 calc R
C14 C 1.0781(6) 0.3443(3) 0.5625(2) 0.0410(12) Uani 1 1 d .
H14 H 1.0459 0.3882 0.5968 0.049 Uiso 1 1 calc R
C7 C 0.8359(6) -0.0877(3) 0.3559(3) 0.0429(12) Uani 1 1 d .
H7 H 0.7831 -0.1358 0.3613 0.052 Uiso 1 1 calc R
C13 C 0.9749(5) 0.2960(3) 0.5297(2) 0.0316(10) Uani 1 1 d .
C6 C 0.9252(6) -0.0713(3) 0.3006(3) 0.0438(12) Uani 1 1 d .
H6 H 0.9437 -0.1061 0.2608 0.053 Uiso 1 1 calc R
C49 C 0.9209(6) 0.1491(3) 0.0109(2) 0.0415(12) Uani 1 1 d .
H49A H 0.9709 0.0891 0.0331 0.050 Uiso 1 1 calc R
H49B H 0.8731 0.1934 0.0463 0.050 Uiso 1 1 calc R
C44 C 0.7059(6) 0.5439(3) 0.0172(2) 0.0376(11) Uani 1 1 d .
C38 C 1.1289(6) 0.3968(4) 0.2750(2) 0.0451(13) Uani 1 1 d .
H38 H 1.2116 0.3841 0.3084 0.054 Uiso 1 1 calc R
C9 C 0.7359(5) 0.0741(3) 0.5080(2) 0.0291(10) Uani 1 1 d .
C33 C 1.1848(5) 0.1901(3) 0.0295(2) 0.0354(11) Uani 1 1 d .
C45 C 0.8456(5) 0.4261(3) -0.0682(2) 0.0351(11) Uani 1 1 d .
C40 C 0.8894(6) 0.4550(3) 0.2186(2) 0.0370(11) Uani 1 1 d .
C54 C 0.7175(7) 0.6629(4) 0.2536(3) 0.0625(16) Uani 1 1 d .
H54A H 0.6633 0.7076 0.2871 0.094 Uiso 1 1 calc R
H54B H 0.7068 0.6929 0.2093 0.094 Uiso 1 1 calc R
H54C H 0.8343 0.6393 0.2646 0.094 Uiso 1 1 calc R
C8 C 0.8387(5) -0.0176(3) 0.4037(2) 0.0319(10) Uani 1 1 d .
C26 C 0.8061(6) 0.3200(4) 0.6725(3) 0.0542(14) Uani 1 1 d .
H26A H 0.7591 0.3607 0.7094 0.081 Uiso 1 1 calc R
H26B H 0.9253 0.3122 0.6705 0.081 Uiso 1 1 calc R
H26C H 0.7837 0.2599 0.6800 0.081 Uiso 1 1 calc R
C48 C 0.9859(5) 0.2767(3) -0.0595(2) 0.0344(11) Uani 1 1 d .
C15 C 1.2346(6) 0.3139(3) 0.5341(3) 0.0443(13) Uani 1 1 d .
H15 H 1.3293 0.3328 0.5463 0.053 Uiso 1 1 calc R
C23 C 1.1640(6) -0.0094(4) 0.2079(2) 0.0469(13) Uani 1 1 d .
H23A H 1.0740 -0.0237 0.1823 0.056 Uiso 1 1 calc R
H23B H 1.2200 0.0254 0.1775 0.056 Uiso 1 1 calc R
C39 C 0.9727(6) 0.4553(4) 0.2812(2) 0.0466(13) Uani 1 1 d .
H39 H 0.9285 0.4893 0.3197 0.056 Uiso 1 1 calc R
C25 C 0.7270(6) 0.3629(3) 0.6054(2) 0.0430(12) Uani 1 1 d .
H25A H 0.7465 0.4247 0.5999 0.052 Uiso 1 1 calc R
H25B H 0.6066 0.3716 0.6090 0.052 Uiso 1 1 calc R
C17 C 1.3383(5) 0.1538(3) 0.3826(2) 0.0315(10) Uani 1 1 d .
C22 C 0.8123(6) 0.1345(4) 0.1989(3) 0.0547(15) Uani 1 1 d .
H22A H 0.7470 0.1944 0.1823 0.082 Uiso 1 1 calc R
H22B H 0.7449 0.1077 0.2293 0.082 Uiso 1 1 calc R
H22C H 0.8486 0.0935 0.1611 0.082 Uiso 1 1 calc R
C37 C 1.1442(6) 0.3590(3) 0.2094(2) 0.0373(11) Uani 1 1 d .
C21 C 0.9655(6) 0.1469(4) 0.2370(2) 0.0455(13) Uani 1 1 d .
H21A H 0.9266 0.1898 0.2742 0.055 Uiso 1 1 calc R
H21B H 1.0297 0.1762 0.2060 0.055 Uiso 1 1 calc R
C16 C 1.2272(5) 0.2495(3) 0.4836(2) 0.0336(11) Uani 1 1 d .
C51 C 1.1510(6) 0.1098(3) -0.0786(2) 0.0441(12) Uani 1 1 d .
H51A H 1.1880 0.0496 -0.0550 0.053 Uiso 1 1 calc R
H51B H 1.0683 0.1042 -0.1120 0.053 Uiso 1 1 calc R
C20 C 1.2218(5) 0.0847(3) 0.3054(2) 0.0339(11) Uani 1 1 d .
C18 C 1.4603(6) 0.1197(4) 0.3314(2) 0.0426(12) Uani 1 1 d .
H18 H 1.5703 0.1249 0.3309 0.051 Uiso 1 1 calc R
C56 C 0.6125(7) 0.3787(4) 0.2786(3) 0.0604(16) Uani 1 1 d .
H56A H 0.5481 0.3332 0.2775 0.091 Uiso 1 1 calc R
H56B H 0.5652 0.4253 0.3119 0.091 Uiso 1 1 calc R
H56C H 0.7265 0.3479 0.2906 0.091 Uiso 1 1 calc R
C46 C 0.8694(6) 0.3905(4) -0.1349(2) 0.0436(12) Uani 1 1 d .
H46 H 0.8337 0.4240 -0.1751 0.052 Uiso 1 1 calc R
C28 C 0.7363(7) 0.4545(4) 0.4607(3) 0.0568(15) Uani 1 1 d .
H28A H 0.6735 0.4833 0.4214 0.085 Uiso 1 1 calc R
H28B H 0.8543 0.4436 0.4515 0.085 Uiso 1 1 calc R
H28C H 0.7062 0.4952 0.4991 0.085 Uiso 1 1 calc R
C47 C 0.9546(6) 0.2976(4) -0.1298(2) 0.0463(13) Uani 1 1 d .
H47 H 0.9859 0.2561 -0.1657 0.056 Uiso 1 1 calc R
C5 C 0.9845(5) 0.0073(3) 0.3140(2) 0.0345(11) Uani 1 1 d .
C50 C 0.7793(6) 0.1380(4) -0.0347(3) 0.0548(15) Uani 1 1 d .
H50A H 0.6983 0.1169 -0.0077 0.082 Uiso 1 1 calc R
H50B H 0.8241 0.0928 -0.0692 0.082 Uiso 1 1 calc R
H50C H 0.7261 0.1974 -0.0560 0.082 Uiso 1 1 calc R
C52 C 1.3020(6) 0.1284(4) -0.1168(3) 0.0603(16) Uani 1 1 d .
H52A H 1.3459 0.0785 -0.1481 0.090 Uiso 1 1 calc R
H52B H 1.3874 0.1316 -0.0847 0.090 Uiso 1 1 calc R
H52C H 1.2673 0.1869 -0.1417 0.090 Uiso 1 1 calc R

loop_
_atom_site_aniso_label
_atom_site_aniso_U_11
_atom_site_aniso_U_22
_atom_site_aniso_U_33
_atom_site_aniso_U_23
_atom_site_aniso_U_13
_atom_site_aniso_U_12
Pd1 0.02477(18) 0.0287(2) 0.0310(2) -0.00174(15) -0.00038(14) -0.00971(15)
Pd2 0.0303(2) 0.0333(2) 0.0289(2) -0.00181(16) -0.00179(15) -0.00851(16)
C1 0.036(3) 0.041(3) 0.032(3) -0.004(2) -0.003(2) -0.012(2)
C30 0.031(3) 0.048(3) 0.044(3) 0.003(2) -0.008(2) -0.017(2)
N5 0.032(2) 0.038(2) 0.029(2) 0.0002(18) -0.0012(16) -0.0134(18)
N4 0.0260(19) 0.031(2) 0.033(2) -0.0017(17) -0.0005(15) -0.0105(17)
N1 0.0261(19) 0.038(2) 0.030(2) -0.0019(17) -0.0015(16) -0.0100(17)
C12 0.025(2) 0.037(3) 0.031(2) 0.000(2) -0.0027(19) -0.007(2)
N7 0.033(2) 0.036(2) 0.029(2) -0.0033(17) -0.0046(17) -0.0117(18)
C42 0.044(3) 0.040(3) 0.057(4) -0.012(3) 0.010(3) 0.005(2)
N8 0.033(2) 0.037(2) 0.031(2) -0.0019(18) 0.0006(17) -0.0071(18)
N3 0.0252(19) 0.029(2) 0.032(2) 0.0007(17) -0.0041(15) -0.0082(16)
C27 0.032(3) 0.038(3) 0.048(3) 0.002(2) -0.001(2) -0.008(2)
C32 0.039(3) 0.039(3) 0.044(3) 0.009(2) -0.012(2) -0.012(2)
C34 0.042(3) 0.039(3) 0.050(3) -0.006(3) 0.004(2) -0.005(2)
N2 0.030(2) 0.027(2) 0.033(2) -0.0038(17) -0.0029(16) -0.0102(16)
C36 0.030(2) 0.034(3) 0.041(3) 0.002(2) -0.002(2) -0.009(2)
N6 0.029(2) 0.034(2) 0.035(2) -0.0019(18) 0.0006(16) -0.0082(17)
C29 0.034(3) 0.035(3) 0.031(2) -0.006(2) 0.005(2) -0.009(2)
C31 0.032(3) 0.045(3) 0.043(3) -0.008(2) 0.003(2) -0.009(2)
C3 0.026(2) 0.030(3) 0.038(3) -0.004(2) 0.002(2) -0.004(2)
C24 0.067(4) 0.056(4) 0.048(3) -0.017(3) 0.015(3) -0.013(3)
C19 0.038(3) 0.053(3) 0.030(3) 0.000(2) 0.007(2) -0.008(2)
C55 0.048(3) 0.052(3) 0.045(3) -0.002(3) 0.000(2) -0.019(3)
C53 0.052(3) 0.049(3) 0.044(3) -0.011(3) 0.011(2) -0.005(3)
C43 0.047(3) 0.043(3) 0.057(4) 0.000(3) -0.002(3) 0.005(3)
C35 0.036(3) 0.055(3) 0.049(3) -0.001(3) 0.001(2) -0.007(3)
C2 0.027(2) 0.034(3) 0.044(3) 0.008(2) -0.005(2) -0.013(2)
C10 0.031(3) 0.045(3) 0.039(3) 0.007(2) -0.003(2) -0.016(2)
C41 0.036(3) 0.044(3) 0.038(3) -0.003(2) 0.000(2) -0.008(2)
C4 0.024(2) 0.035(3) 0.046(3) 0.011(2) -0.005(2) -0.012(2)
C11 0.033(3) 0.047(3) 0.029(2) -0.002(2) 0.005(2) -0.009(2)
C14 0.039(3) 0.039(3) 0.049(3) -0.013(2) -0.001(2) -0.017(2)
C7 0.046(3) 0.035(3) 0.052(3) -0.008(2) -0.007(2) -0.018(2)
C13 0.030(2) 0.028(3) 0.037(3) -0.003(2) -0.004(2) -0.006(2)
C6 0.051(3) 0.038(3) 0.045(3) -0.012(2) -0.005(2) -0.015(2)
C49 0.043(3) 0.043(3) 0.042(3) -0.006(2) 0.008(2) -0.017(2)
C44 0.037(3) 0.034(3) 0.040(3) 0.002(2) -0.004(2) -0.005(2)
C38 0.055(3) 0.052(3) 0.032(3) -0.007(2) -0.012(2) -0.018(3)
C9 0.024(2) 0.033(3) 0.031(2) 0.004(2) -0.0030(18) -0.008(2)
C33 0.036(3) 0.035(3) 0.035(3) -0.004(2) 0.004(2) -0.009(2)
C45 0.034(3) 0.039(3) 0.032(3) 0.005(2) -0.007(2) -0.009(2)
C40 0.042(3) 0.041(3) 0.032(3) -0.003(2) 0.002(2) -0.018(2)
C54 0.088(4) 0.041(3) 0.058(4) -0.019(3) 0.008(3) -0.015(3)
C8 0.030(2) 0.030(3) 0.038(3) 0.003(2) -0.006(2) -0.011(2)
C26 0.062(4) 0.058(4) 0.045(3) -0.015(3) 0.001(3) -0.017(3)
C48 0.034(3) 0.038(3) 0.034(3) -0.007(2) 0.003(2) -0.014(2)
C15 0.039(3) 0.045(3) 0.054(3) -0.005(3) -0.010(2) -0.020(2)
C23 0.055(3) 0.052(3) 0.036(3) -0.004(3) -0.001(2) -0.016(3)
C39 0.046(3) 0.057(4) 0.036(3) -0.013(3) 0.000(2) -0.011(3)
C25 0.038(3) 0.044(3) 0.047(3) -0.010(3) 0.005(2) -0.008(2)
C17 0.025(2) 0.038(3) 0.031(2) 0.002(2) -0.0008(19) -0.008(2)
C22 0.047(3) 0.065(4) 0.049(3) 0.003(3) -0.009(3) -0.010(3)
C37 0.038(3) 0.044(3) 0.033(3) 0.000(2) -0.002(2) -0.014(2)
C21 0.044(3) 0.051(3) 0.042(3) 0.004(3) -0.006(2) -0.014(3)
C16 0.031(2) 0.032(3) 0.040(3) 0.000(2) -0.006(2) -0.011(2)
C51 0.050(3) 0.041(3) 0.044(3) -0.011(2) 0.008(2) -0.016(3)
C20 0.031(2) 0.036(3) 0.035(3) 0.002(2) 0.004(2) -0.010(2)
C18 0.026(3) 0.055(3) 0.045(3) 0.006(3) 0.003(2) -0.009(2)
C56 0.061(4) 0.071(4) 0.056(4) 0.006(3) 0.003(3) -0.030(3)
C46 0.049(3) 0.054(3) 0.030(3) 0.003(2) -0.005(2) -0.018(3)
C28 0.070(4) 0.040(3) 0.060(4) 0.010(3) -0.003(3) -0.013(3)
C47 0.048(3) 0.056(4) 0.035(3) -0.008(3) 0.004(2) -0.013(3)
C5 0.033(3) 0.033(3) 0.037(3) -0.004(2) -0.005(2) -0.007(2)
C50 0.044(3) 0.061(4) 0.060(4) -0.007(3) 0.000(3) -0.015(3)
C52 0.060(4) 0.068(4) 0.054(4) -0.016(3) 0.024(3) -0.018(3)

loop_
_atom_type_symbol
_atom_type_description
_atom_type_scat_dispersion_real
_atom_type_scat_dispersion_imag
_atom_type_scat_source
C C 0.0033 0.0016 'International Tables Vol C Tables 4.2.6.8 and 6.1.1.4'
H H 0.0000 0.0000 'International Tables Vol C Tables 4.2.6.8 and 6.1.1.4'
N N 0.0061 0.0033 'International Tables Vol C Tables 4.2.6.8 and 6.1.1.4'
Pd Pd -0.9988 1.0072 'International Tables Vol C Tables 4.2.6.8 and 6.1.1.4'

loop_
_geom_angle_atom_site_label_1
_geom_angle_atom_site_label_2
_geom_angle_atom_site_label_3
_geom_angle
N1 Pd1 N3 175.28(14)
N1 Pd1 N2 88.75(14)
N3 Pd1 N2 91.37(14)
N1 Pd1 N4 91.12(14)
N3 Pd1 N4 88.45(14)
N2 Pd1 N4 176.27(14)
N8 Pd2 N6 176.96(14)
N8 Pd2 N7 88.47(14)
N6 Pd2 N7 91.52(14)
N8 Pd2 N5 91.24(15)
N6 Pd2 N5 88.59(15)
N7 Pd2 N5 176.61(14)
C5 C1 C20 111.6(4)
C5 C1 C23 110.9(4)
C20 C1 C23 109.7(4)
C5 C1 C21 108.8(4)
C20 C1 C21 106.4(4)
C23 C1 C21 109.3(4)
C37 C30 C36 128.8(4)
C48 N5 C45 107.8(4)
C48 N5 Pd2 127.6(3)
C45 N5 Pd2 124.0(3)
C13 N4 C16 107.3(4)
C13 N4 Pd1 127.9(3)
C16 N4 Pd1 124.4(3)
C20 N1 C17 107.3(4)
C20 N1 Pd1 128.1(3)
C17 N1 Pd1 123.7(3)
N3 C12 C11 108.8(4)
N3 C12 C3 121.6(4)
C11 C12 C3 129.3(4)
C40 N7 C37 107.0(4)
C40 N7 Pd2 128.4(3)
C37 N7 Pd2 124.3(3)
C43 C42 C41 105.9(4)
C41 N8 C44 107.0(4)
C41 N8 Pd2 128.4(3)
C44 N8 Pd2 124.3(3)
C12 N3 C9 107.5(4)
C12 N3 Pd1 127.6(3)
C9 N3 Pd1 124.0(3)
C28 C27 C3 115.3(4)
C44 C32 C45 128.2(4)
C35 C34 C33 107.2(4)
C5 N2 C8 107.2(4)
C5 N2 Pd1 128.5(3)
C8 N2 Pd1 123.8(3)
C30 C36 N6 123.6(4)
C30 C36 C35 127.5(4)
N6 C36 C35 108.3(4)
C33 N6 C36 107.3(4)
C33 N6 Pd2 128.1(3)
C36 N6 Pd2 124.4(3)
C48 C29 C33 112.1(4)
C48 C29 C51 111.8(4)
C33 C29 C51 110.0(4)
C48 C29 C49 108.2(4)
C33 C29 C49 105.1(3)
C51 C29 C49 109.3(4)
C40 C31 C41 112.5(4)
C40 C31 C53 110.8(4)
C41 C31 C53 110.8(4)
C40 C31 C55 107.5(4)
C41 C31 C55 106.4(4)
C53 C31 C55 108.7(4)
C12 C3 C13 111.7(4)
C12 C3 C27 107.1(4)
C13 C3 C27 107.9(4)
C12 C3 C25 110.8(4)
C13 C3 C25 110.2(4)
C27 C3 C25 109.1(4)
C18 C19 C20 106.7(4)
C56 C55 C31 115.6(4)
C54 C53 C31 116.0(4)
C42 C43 C44 108.8(5)
C34 C35 C36 107.6(4)
C9 C2 C8 128.3(4)
C11 C10 C9 107.1(4)
N8 C41 C42 110.3(4)
N8 C41 C31 123.1(4)
C42 C41 C31 126.4(4)
C17 C4 C16 128.2(4)
C10 C11 C12 107.9(4)
C15 C14 C13 106.7(4)
C6 C7 C8 106.9(4)
N4 C13 C14 109.8(4)
N4 C13 C3 121.8(4)
C14 C13 C3 128.3(4)
C7 C6 C5 107.9(4)
C50 C49 C29 115.4(4)
C32 C44 C43 128.2(5)
C32 C44 N8 123.7(4)
C43 C44 N8 107.9(4)
C39 C38 C37 108.1(4)
C2 C9 N3 123.5(4)
C2 C9 C10 127.6(4)
N3 C9 C10 108.7(4)
N6 C33 C34 109.5(4)
N6 C33 C29 121.8(4)
C34 C33 C29 128.5(4)
N5 C45 C32 123.6(4)
N5 C45 C46 108.2(4)
C32 C45 C46 127.9(4)
N7 C40 C39 109.6(4)
N7 C40 C31 122.4(4)
C39 C40 C31 127.7(4)
C2 C8 N2 123.8(4)
C2 C8 C7 127.8(4)
N2 C8 C7 108.2(4)
N5 C48 C47 109.4(4)
N5 C48 C29 122.1(4)
C47 C48 C29 128.2(4)
C14 C15 C16 107.9(4)
C24 C23 C1 116.8(4)
C38 C39 C40 107.4(4)
C26 C25 C3 116.6(4)
C4 C17 N1 124.2(4)
C4 C17 C18 127.9(4)
N1 C17 C18 107.7(4)
C30 C37 C38 128.5(4)
C30 C37 N7 123.3(4)
C38 C37 N7 107.9(4)
C22 C21 C1 115.6(4)
C4 C16 N4 123.5(4)
C4 C16 C15 128.2(4)
N4 C16 C15 108.2(4)
C52 C51 C29 116.8(4)
N1 C20 C19 110.2(4)
N1 C20 C1 122.1(4)
C19 C20 C1 127.4(4)
C19 C18 C17 108.1(4)
C47 C46 C45 107.7(4)
C46 C47 C48 106.9(4)
N2 C5 C6 109.9(4)
N2 C5 C1 122.2(4)
C6 C5 C1 127.8(4)

loop_
_geom_bond_atom_site_label_1
_geom_bond_atom_site_label_2
_geom_bond_distance
Pd1 N1 2.005(3)
Pd1 N3 2.005(3)
Pd1 N2 2.006(3)
Pd1 N4 2.009(4)
Pd2 N8 1.996(4)
Pd2 N6 2.003(4)
Pd2 N7 2.005(3)
Pd2 N5 2.008(4)
C1 C5 1.519(6)
C1 C20 1.524(6)
C1 C23 1.537(6)
C1 C21 1.559(6)
C30 C37 1.376(6)
C30 C36 1.383(6)
N5 C48 1.351(5)
N5 C45 1.384(5)
N4 C13 1.343(5)
N4 C16 1.393(5)
N1 C20 1.336(5)
N1 C17 1.398(5)
C12 N3 1.347(5)
C12 C11 1.419(6)
C12 C3 1.498(6)
N7 C40 1.347(5)
N7 C37 1.404(5)
C42 C43 1.354(7)
C42 C41 1.424(6)
N8 C41 1.334(5)
N8 C44 1.399(5)
N3 C9 1.391(5)
C27 C28 1.516(6)
C27 C3 1.554(6)
C32 C44 1.374(6)
C32 C45 1.385(6)
C34 C35 1.363(6)
C34 C33 1.415(6)
N2 C5 1.338(5)
N2 C8 1.396(5)
C36 N6 1.389(5)
C36 C35 1.411(6)
N6 C33 1.354(5)
C29 C48 1.499(6)
C29 C33 1.511(6)
C29 C51 1.539(6)
C29 C49 1.563(6)
C31 C40 1.503(6)
C31 C41 1.515(6)
C31 C53 1.548(6)
C31 C55 1.565(6)
C3 C13 1.504(6)
C3 C25 1.555(6)
C24 C23 1.525(7)
C19 C18 1.354(6)
C19 C20 1.421(6)
C55 C56 1.524(7)
C53 C54 1.539(7)
C43 C44 1.396(6)
C2 C9 1.379(6)
C2 C8 1.385(6)
C10 C11 1.357(6)
C10 C9 1.404(6)
C4 C17 1.367(6)
C4 C16 1.387(6)
C14 C15 1.367(6)
C14 C13 1.412(6)
C7 C6 1.358(6)
C7 C8 1.414(6)
C6 C5 1.403(6)
C49 C50 1.521(6)
C38 C39 1.355(6)
C38 C37 1.401(6)
C45 C46 1.410(6)
C40 C39 1.411(6)
C26 C25 1.523(6)
C48 C47 1.415(6)
C15 C16 1.398(6)
C17 C18 1.416(6)
C22 C21 1.527(6)
C51 C52 1.532(6)
C46 C47 1.369(7)

loop_
_geom_torsion_atom_site_label_1
_geom_torsion_atom_site_label_2
_geom_torsion_atom_site_label_3
_geom_torsion_atom_site_label_4
_geom_torsion
N8 Pd2 N5 C48 -167.2(4)
N6 Pd2 N5 C48 15.8(4)
N7 Pd2 N5 C48 108(2)
N8 Pd2 N5 C45 22.7(3)
N6 Pd2 N5 C45 -154.3(3)
N7 Pd2 N5 C45 -62(3)
N1 Pd1 N4 C13 167.3(4)
N3 Pd1 N4 C13 -17.4(4)
N2 Pd1 N4 C13 -105(2)
N1 Pd1 N4 C16 -21.2(3)
N3 Pd1 N4 C16 154.1(3)
N2 Pd1 N4 C16 67(2)
N3 Pd1 N1 C20 105.0(17)
N2 Pd1 N1 C20 13.4(4)
N4 Pd1 N1 C20 -170.3(4)
N3 Pd1 N1 C17 -62.2(18)
N2 Pd1 N1 C17 -153.7(3)
N4 Pd1 N1 C17 22.5(3)
N8 Pd2 N7 C40 16.3(4)
N6 Pd2 N7 C40 -166.7(4)
N5 Pd2 N7 C40 101(2)
N8 Pd2 N7 C37 -157.6(3)
N6 Pd2 N7 C37 19.4(3)
N5 Pd2 N7 C37 -72(3)
N6 Pd2 N8 C41 -106(3)
N7 Pd2 N8 C41 -16.6(4)
N5 Pd2 N8 C41 166.8(4)
N6 Pd2 N8 C44 66(3)
N7 Pd2 N8 C44 156.2(4)
N5 Pd2 N8 C44 -20.4(4)
C11 C12 N3 C9 0.2(4)
C3 C12 N3 C9 -174.7(4)
C11 C12 N3 Pd1 -169.1(3)
C3 C12 N3 Pd1 16.0(6)
N1 Pd1 N3 C12 99.6(17)
N2 Pd1 N3 C12 -168.9(4)
N4 Pd1 N3 C12 14.8(4)
N1 Pd1 N3 C9 -68.1(18)
N2 Pd1 N3 C9 23.4(3)
N4 Pd1 N3 C9 -152.9(3)
N1 Pd1 N2 C5 -16.5(4)
N3 Pd1 N2 C5 168.2(4)
N4 Pd1 N2 C5 -105(2)
N1 Pd1 N2 C8 154.2(3)
N3 Pd1 N2 C8 -21.1(3)
N4 Pd1 N2 C8 66(2)
C37 C30 C36 N6 2.7(8)
C37 C30 C36 C35 -167.7(5)
C30 C36 N6 C33 -171.3(4)
C35 C36 N6 C33 0.8(5)
C30 C36 N6 Pd2 13.5(6)
C35 C36 N6 Pd2 -174.5(3)
N8 Pd2 N6 C33 -105(3)
N7 Pd2 N6 C33 165.4(4)
N5 Pd2 N6 C33 -18.0(4)
N8 Pd2 N6 C36 69(3)
N7 Pd2 N6 C36 -20.4(3)
N5 Pd2 N6 C36 156.2(3)
N3 C12 C3 C13 -49.5(5)
C11 C12 C3 C13 136.7(4)
N3 C12 C3 C27 68.3(5)
C11 C12 C3 C27 -105.4(5)
N3 C12 C3 C25 -172.8(4)
C11 C12 C3 C25 13.4(6)
C28 C27 C3 C12 -173.7(4)
C28 C27 C3 C13 -53.4(5)
C28 C27 C3 C25 66.4(5)
C40 C31 C55 C56 59.8(6)
C41 C31 C55 C56 -179.5(4)
C53 C31 C55 C56 -60.2(6)
C40 C31 C53 C54 62.3(6)
C41 C31 C53 C54 -63.2(6)
C55 C31 C53 C54 -179.8(4)
C41 C42 C43 C44 2.3(6)
C33 C34 C35 C36 0.9(5)
C30 C36 C35 C34 170.6(5)
N6 C36 C35 C34 -1.1(5)
C44 N8 C41 C42 1.0(5)
Pd2 N8 C41 C42 174.8(3)
C44 N8 C41 C31 176.0(4)
Pd2 N8 C41 C31 -10.2(7)
C43 C42 C41 N8 -2.1(6)
C43 C42 C41 C31 -176.9(5)
C40 C31 C41 N8 42.7(6)
C53 C31 C41 N8 167.2(4)
C55 C31 C41 N8 -74.8(5)
C40 C31 C41 C42 -143.1(5)
C53 C31 C41 C42 -18.6(7)
C55 C31 C41 C42 99.4(6)
C9 C10 C11 C12 -1.8(5)
N3 C12 C11 C10 1.0(5)
C3 C12 C11 C10 175.4(4)
C16 N4 C13 C14 0.0(5)
Pd1 N4 C13 C14 172.7(3)
C16 N4 C13 C3 176.6(4)
Pd1 N4 C13 C3 -10.8(6)
C15 C14 C13 N4 -0.8(5)
C15 C14 C13 C3 -177.1(4)
C12 C3 C13 N4 46.8(6)
C27 C3 C13 N4 -70.6(5)
C25 C3 C13 N4 170.4(4)
C12 C3 C13 C14 -137.3(5)
C27 C3 C13 C14 105.3(5)
C25 C3 C13 C14 -13.7(6)
C8 C7 C6 C5 0.7(5)
C48 C29 C49 C50 59.1(5)
C33 C29 C49 C50 179.0(4)
C51 C29 C49 C50 -62.9(5)
C45 C32 C44 C43 -168.9(5)
C45 C32 C44 N8 5.7(8)
C42 C43 C44 C32 173.6(5)
C42 C43 C44 N8 -1.7(6)
C41 N8 C44 C32 -175.2(4)
Pd2 N8 C44 C32 10.7(6)
C41 N8 C44 C43 0.4(5)
Pd2 N8 C44 C43 -173.7(3)
C8 C2 C9 N3 -2.5(7)
C8 C2 C9 C10 171.9(4)
C12 N3 C9 C2 174.1(4)
Pd1 N3 C9 C2 -16.2(5)
C12 N3 C9 C10 -1.3(5)
Pd1 N3 C9 C10 168.5(3)
C11 C10 C9 C2 -173.2(4)
C11 C10 C9 N3 1.9(5)
C36 N6 C33 C34 -0.2(5)
Pd2 N6 C33 C34 174.9(3)
C36 N6 C33 C29 175.4(4)
Pd2 N6 C33 C29 -9.6(6)
C35 C34 C33 N6 -0.5(5)
C35 C34 C33 C29 -175.6(4)
C48 C29 C33 N6 45.1(5)
C51 C29 C33 N6 170.2(4)
C49 C29 C33 N6 -72.2(5)
C48 C29 C33 C34 -140.3(5)
C51 C29 C33 C34 -15.2(6)
C49 C29 C33 C34 102.4(5)
C48 N5 C45 C32 172.8(4)
Pd2 N5 C45 C32 -15.5(6)
C48 N5 C45 C46 -1.1(5)
Pd2 N5 C45 C46 170.7(3)
C44 C32 C45 N5 -3.1(8)
C44 C32 C45 C46 169.5(5)
C37 N7 C40 C39 -0.6(5)
Pd2 N7 C40 C39 -175.3(3)
C37 N7 C40 C31 -174.5(4)
Pd2 N7 C40 C31 10.8(6)
C41 C31 C40 N7 -42.6(6)
C53 C31 C40 N7 -167.2(4)
C55 C31 C40 N7 74.1(5)
C41 C31 C40 C39 144.6(5)
C53 C31 C40 C39 20.0(7)
C55 C31 C40 C39 -98.6(6)
C9 C2 C8 N2 5.1(7)
C9 C2 C8 C7 -169.2(4)
C5 N2 C8 C2 -176.1(4)
Pd1 N2 C8 C2 11.5(6)
C5 N2 C8 C7 -0.9(5)
Pd1 N2 C8 C7 -173.3(3)
C6 C7 C8 C2 175.1(4)
C6 C7 C8 N2 0.1(5)
C45 N5 C48 C47 0.4(5)
Pd2 N5 C48 C47 -171.0(3)
C45 N5 C48 C29 -174.4(4)
Pd2 N5 C48 C29 14.2(6)
C33 C29 C48 N5 -47.6(5)
C51 C29 C48 N5 -171.7(4)
C49 C29 C48 N5 67.8(5)
C33 C29 C48 C47 138.7(5)
C51 C29 C48 C47 14.6(6)
C49 C29 C48 C47 -105.9(5)
C13 C14 C15 C16 1.2(5)
C5 C1 C23 C24 -61.9(5)
C20 C1 C23 C24 61.8(6)
C21 C1 C23 C24 178.1(4)
C37 C38 C39 C40 -0.6(6)
N7 C40 C39 C38 0.8(6)
C31 C40 C39 C38 174.3(5)
C12 C3 C25 C26 62.9(5)
C13 C3 C25 C26 -61.2(5)
C27 C3 C25 C26 -179.4(4)
C16 C4 C17 N1 -2.4(7)
C16 C4 C17 C18 171.9(5)
C20 N1 C17 C4 175.2(4)
Pd1 N1 C17 C4 -15.4(6)
C20 N1 C17 C18 -0.1(5)
Pd1 N1 C17 C18 169.3(3)
C36 C30 C37 C38 168.2(5)
C36 C30 C37 N7 -3.8(8)
C39 C38 C37 C30 -172.6(5)
C39 C38 C37 N7 0.3(5)
C40 N7 C37 C30 173.6(4)
Pd2 N7 C37 C30 -11.4(6)
C40 N7 C37 C38 0.2(5)
Pd2 N7 C37 C38 175.2(3)
C5 C1 C21 C22 -56.7(5)
C20 C1 C21 C22 -177.0(4)
C23 C1 C21 C22 64.6(5)
C17 C4 C16 N4 4.1(7)
C17 C4 C16 C15 -170.4(5)
C13 N4 C16 C4 -174.8(4)
Pd1 N4 C16 C4 12.3(6)
C13 N4 C16 C15 0.7(5)
Pd1 N4 C16 C15 -172.2(3)
C14 C15 C16 C4 174.0(5)
C14 C15 C16 N4 -1.2(5)
C48 C29 C51 C52 63.9(6)
C33 C29 C51 C52 -61.4(6)
C49 C29 C51 C52 -176.3(4)
C17 N1 C20 C19 -0.8(5)
Pd1 N1 C20 C19 -169.6(3)
C17 N1 C20 C1 -174.9(4)
Pd1 N1 C20 C1 16.2(6)
C18 C19 C20 N1 1.4(5)
C18 C19 C20 C1 175.2(4)
C5 C1 C20 N1 -47.4(6)
C23 C1 C20 N1 -170.7(4)
C21 C1 C20 N1 71.2(5)
C5 C1 C20 C19 139.5(5)
C23 C1 C20 C19 16.2(7)
C21 C1 C20 C19 -101.9(5)
C20 C19 C18 C17 -1.4(5)
C4 C17 C18 C19 -174.1(5)
N1 C17 C18 C19 1.0(5)
N5 C45 C46 C47 1.4(5)
C32 C45 C46 C47 -172.1(5)
C45 C46 C47 C48 -1.1(5)
N5 C48 C47 C46 0.5(5)
C29 C48 C47 C46 174.9(4)
C8 N2 C5 C6 1.3(5)
Pd1 N2 C5 C6 173.2(3)
C8 N2 C5 C1 177.9(4)
Pd1 N2 C5 C1 -10.2(6)
C7 C6 C5 N2 -1.2(5)
C7 C6 C5 C1 -177.6(4)
C20 C1 C5 N2 44.2(6)
C23 C1 C5 N2 166.8(4)
C21 C1 C5 N2 -72.9(5)
C20 C1 C5 C6 -139.9(5)
C23 C1 C5 C6 -17.3(6)
C21 C1 C5 C6 103.0(5)
